data_7225245
loop_
_publ_author_name
'Greatorex, Sam'
'Halcrow, Malcolm A.'

_publ_section_title
;
 Highly porous hydrogen-bond networks from a triptycene-based catechol
;
_journal_issue 25
_journal_name_full CrystEngComm
_journal_page_first 4695
_journal_paper_doi 10.1039/C6CE00966B
_journal_volume 18
_journal_year 2016
_chemical_formula_moiety 'C22 H18 O6, 3.4(C4 H8 O)'
_chemical_formula_sum 'C35.6 H45.2 O9.4'
_chemical_formula_weight 623.52
_chemical_name_systematic '9,10-Dimethyl-2,3,6,7,14,15-hexa-hydroxytriptycene tetrahydrofuran solvate'
_space_group_IT_number 158
_symmetry_cell_setting trigonal
_symmetry_space_group_name_Hall 'P 3 -2"c'
_symmetry_space_group_name_H-M 'P 3 c 1'
_atom_sites_solution_hydrogens geom
_atom_sites_solution_primary direct
_atom_sites_solution_secondary difmap
_audit_creation_method SHELXL-97
_audit_update_record
;
2016-05-16 deposited with the CCDC.
2016-05-16 downloaded from the CCDC.
;
_cell_angle_alpha 90.00
_cell_angle_beta 90.00
_cell_angle_gamma 120.00
_cell_formula_units_Z 6
_cell_length_a 23.519(4)
_cell_length_b 23.519(4)
_cell_length_c 10.8159(13)
_cell_measurement_reflns_used 2235
_cell_measurement_temperature 120(2)
_cell_measurement_theta_max 25.21
_cell_measurement_theta_min 3.26
_cell_volume 5181.2(14)
_computing_cell_refinement 'CrysAlisPro, Agilent Technologies'
_computing_data_collection 'CrysAlisPro, Agilent Technologies'
_computing_data_reduction 'CrysAlisPro, Agilent Technologies'
_computing_molecular_graphics 'XSEED (Barbour, 2001)'
_computing_publication_material 'local program'
_computing_structure_refinement 'SHELXL-97 (Sheldrick, 1997)'
_computing_structure_solution 'SHELXS-97 (Sheldrick, 1990)'
_diffrn_ambient_temperature 120(2)
_diffrn_detector_area_resol_mean 5.3095
_diffrn_measured_fraction_theta_full 0.998
_diffrn_measured_fraction_theta_max 0.905
_diffrn_measurement_device_type 'SuperNova, Dual, Cu at zero, Atlas'
_diffrn_measurement_method '\w scans'
_diffrn_radiation_monochromator mirror
_diffrn_radiation_source 'SuperNova (Mo) X-ray Source'
_diffrn_radiation_type MoK\a
_diffrn_radiation_wavelength 0.71073
_diffrn_reflns_av_R_equivalents 0.0816
_diffrn_reflns_av_sigmaI/netI 0.0756
_diffrn_reflns_limit_h_max 29
_diffrn_reflns_limit_h_min -31
_diffrn_reflns_limit_k_max 30
_diffrn_reflns_limit_k_min -16
_diffrn_reflns_limit_l_max 14
_diffrn_reflns_limit_l_min -10
_diffrn_reflns_number 22120
_diffrn_reflns_theta_full 26.00
_diffrn_reflns_theta_max 29.72
_diffrn_reflns_theta_min 3.25
_diffrn_standards_decay_% 0
_diffrn_standards_interval_count 0
_diffrn_standards_interval_time 0
_diffrn_standards_number 0
_exptl_absorpt_coefficient_mu 0.086
_exptl_absorpt_correction_T_max 0.997
_exptl_absorpt_correction_T_min 0.993
_exptl_absorpt_correction_type multi-scan
_exptl_absorpt_process_details
; 
CrysAlisPro, Agilent Technologies,
Version 1.171.36.24 (release 03-12-2012 CrysAlis171 .NET)
Empirical absorption correction using spherical harmonics,
 implemented in SCALE3 ABSPACK scaling algorithm.
;
_exptl_crystal_colour red
_exptl_crystal_density_diffrn 1.199
_exptl_crystal_density_method 'not measured'
_exptl_crystal_description needle
_exptl_crystal_F_000 2004
_exptl_crystal_recrystallization_method 'Re-crystallisation from solvent'
_exptl_crystal_size_max 0.39
_exptl_crystal_size_mid 0.05
_exptl_crystal_size_min 0.04
_refine_diff_density_max 0.597
_refine_diff_density_min -0.509
_refine_diff_density_rms 0.091
_refine_ls_abs_structure_details 'Flack H D (1983), Acta Cryst. A39, 876-881'
_refine_ls_abs_structure_Flack 0(3)
_refine_ls_extinction_method none
_refine_ls_goodness_of_fit_ref 1.103
_refine_ls_hydrogen_treatment constr
_refine_ls_matrix_type full
_refine_ls_number_parameters 391
_refine_ls_number_reflns 4455
_refine_ls_number_restraints 2
_refine_ls_restrained_S_all 1.102
_refine_ls_R_factor_all 0.1440
_refine_ls_R_factor_gt 0.0987
_refine_ls_shift/su_max 0.013
_refine_ls_shift/su_mean 0.003
_refine_ls_structure_factor_coef Fsqd
_refine_ls_weighting_details 'calc w=1/[\s^2^(Fo^2^)+(0.1512P)^2^+0.0000P] where P=(Fo^2^+2Fc^2^)/3'
_refine_ls_weighting_scheme calc
_refine_ls_wR_factor_gt 0.2474
_refine_ls_wR_factor_ref 0.2724
_reflns_number_gt 2832
_reflns_number_total 4455
_reflns_threshold_expression >2sigma(I)
_cod_data_source_file c6ce00966b2.cif
_cod_data_source_block sg004
_cod_depositor_comments 'Adding full bibliography for 7225245--7225251.cif.'
_cod_original_formula_sum 'C35.60 H45.20 O9.40'
_cod_database_code 7225245
_solvent_exptl_crystal_recrystallization_method thf-pentane

loop_
_symmetry_equiv_pos_as_xyz
'x, y, z'
'-y, x-y, z'
'-x+y, -x, z'
'-x+y, y, z+1/2'
'x, x-y, z+1/2'
'-y, -x, z+1/2'

loop_
_atom_site_label
_atom_site_type_symbol
_atom_site_fract_x
_atom_site_fract_y
_atom_site_fract_z
_atom_site_U_iso_or_equiv
_atom_site_adp_type
_atom_site_occupancy
_atom_site_symmetry_multiplicity
_atom_site_calc_flag
_atom_site_refinement_flags
C1 C 0.3588(2) 0.3999(2) 0.2325(4) 0.0162(10) Uani 1 1 d .
C2 C 0.3806(2) 0.4562(2) 0.3016(4) 0.0152(10) Uani 1 1 d .
H2 H 0.3790 0.4539 0.3893 0.018 Uiso 1 1 calc R
C3 C 0.4048(2) 0.5162(2) 0.2430(4) 0.0164(11) Uani 1 1 d .
C4 C 0.4091(2) 0.5210(2) 0.1124(4) 0.0165(10) Uani 1 1 d .
C5 C 0.3864(2) 0.4636(2) 0.0438(4) 0.0158(10) Uani 1 1 d .
H5 H 0.3881 0.4657 -0.0440 0.019 Uiso 1 1 calc R
C6 C 0.3615(2) 0.4038(2) 0.1022(4) 0.0169(10) Uani 1 1 d .
O7 O 0.42652(19) 0.57227(16) 0.3117(3) 0.0212(9) Uani 1 1 d .
H7 H 0.4490 0.6052 0.2669 0.025 Uiso 1 1 calc R
O8 O 0.43514(19) 0.58123(17) 0.0623(3) 0.0229(9) Uani 1 1 d .
H8 H 0.4419 0.5792 -0.0134 0.027 Uiso 1 1 calc RD
C9 C 0.3735(3) 0.3047(2) 0.2233(5) 0.0184(10) Uani 1 1 d .
C10 C 0.4077(3) 0.2797(3) 0.2859(5) 0.0218(11) Uani 1 1 d .
H10 H 0.4067 0.2779 0.3736 0.026 Uiso 1 1 calc R
C11 C 0.4437(3) 0.2573(3) 0.2197(6) 0.0267(13) Uani 1 1 d .
C12 C 0.4456(3) 0.2613(3) 0.0902(6) 0.0250(12) Uani 1 1 d .
C13 C 0.4125(3) 0.2871(2) 0.0296(5) 0.0198(11) Uani 1 1 d .
H13 H 0.4145 0.2904 -0.0580 0.024 Uiso 1 1 calc R
C14 C 0.3762(2) 0.3084(2) 0.0949(4) 0.0153(10) Uani 1 1 d .
O15 O 0.4773(2) 0.2305(2) 0.2712(6) 0.0447(13) Uani 1 1 d .
H15 H 0.4758 0.2324 0.3486 0.054 Uiso 1 1 calc R
O16 O 0.4812(2) 0.2404(2) 0.0213(6) 0.0424(13) Uani 1 1 d .
H16 H 0.4930 0.2193 0.0668 0.051 Uiso 1 1 calc R
C17 C 0.2642(2) 0.2904(2) 0.2183(4) 0.0179(11) Uani 1 1 d .
C18 C 0.2042(2) 0.2542(2) 0.2793(4) 0.0154(10) Uani 1 1 d .
H18 H 0.2025 0.2523 0.3671 0.019 Uiso 1 1 calc R
C19 C 0.1468(2) 0.2209(2) 0.2099(4) 0.0168(11) Uani 1 1 d .
C20 C 0.1498(2) 0.2234(2) 0.0819(4) 0.0175(11) Uani 1 1 d .
C21 C 0.2092(2) 0.2598(2) 0.0218(4) 0.0125(9) Uiso 1 1 d .
H21 H 0.2107 0.2615 -0.0660 0.015 Uiso 1 1 calc R
C22 C 0.2664(2) 0.2935(2) 0.0894(4) 0.0127(10) Uani 1 1 d .
O23 O 0.08581(19) 0.1850(2) 0.2625(4) 0.0298(10) Uani 1 1 d .
H23 H 0.0894 0.1870 0.3399 0.036 Uiso 1 1 calc R
O24 O 0.09376(18) 0.1894(2) 0.0135(4) 0.0286(10) Uani 1 1 d .
H24 H 0.0611 0.1818 0.0569 0.034 Uiso 1 1 calc R
C25 C 0.3308(2) 0.3290(2) 0.2833(5) 0.0134(10) Uani 1 1 d .
C26 C 0.3276(2) 0.3259(2) 0.4226(4) 0.0188(11) Uani 1 1 d .
H26A H 0.2978 0.3408 0.4518 0.028 Uiso 1 1 calc R
H26B H 0.3715 0.3543 0.4568 0.028 Uiso 1 1 calc R
H26C H 0.3114 0.2806 0.4496 0.028 Uiso 1 1 calc R
C27 C 0.3353(2) 0.3363(2) 0.0386(4) 0.0156(11) Uani 1 1 d .
C28 C 0.3383(2) 0.3412(2) -0.1027(4) 0.0188(11) Uani 1 1 d .
H28A H 0.3233 0.2977 -0.1382 0.028 Uiso 1 1 calc R
H28B H 0.3837 0.3712 -0.1286 0.028 Uiso 1 1 calc R
H28C H 0.3100 0.3580 -0.1316 0.028 Uiso 1 1 calc R
O29 O 0.5159(3) 0.6928(2) 0.2508(4) 0.071(2) Uani 1 1 d .
C30 C 0.5551(5) 0.7237(4) 0.1438(6) 0.066(3) Uani 1 1 d .
H30A H 0.5274 0.7194 0.0715 0.079 Uiso 1 1 calc R
H30B H 0.5834 0.7050 0.1231 0.079 Uiso 1 1 calc R
C31 C 0.5960(5) 0.7954(4) 0.1852(7) 0.061(2) Uani 1 1 d .
H31A H 0.6417 0.8143 0.1554 0.073 Uiso 1 1 calc R
H31B H 0.5774 0.8215 0.1502 0.073 Uiso 1 1 calc R
C32 C 0.5951(4) 0.7974(3) 0.3159(7) 0.0440(17) Uani 1 1 d .
H32A H 0.6004 0.8395 0.3462 0.053 Uiso 1 1 calc R
H32B H 0.6295 0.7902 0.3527 0.053 Uiso 1 1 calc R
C33 C 0.5282(4) 0.7417(3) 0.3423(6) 0.054(2) Uani 1 1 d .
H33A H 0.5264 0.7242 0.4263 0.065 Uiso 1 1 calc R
H33B H 0.4953 0.7561 0.3365 0.065 Uiso 1 1 calc R
O34 O 0.5099(5) 0.1509(4) 0.0740(6) 0.107(3) Uani 1 1 d .
C35 C 0.5009(7) 0.1105(5) 0.1745(8) 0.081(3) Uani 1 1 d .
H35A H 0.4532 0.0814 0.1885 0.097 Uiso 1 1 calc R
H35B H 0.5195 0.1380 0.2492 0.097 Uiso 1 1 calc R
C36 C 0.5310(8) 0.0707(6) 0.1579(11) 0.097(4) Uani 1 1 d .
H36A H 0.5037 0.0258 0.1916 0.116 Uiso 1 1 calc R
H36B H 0.5755 0.0912 0.1944 0.116 Uiso 1 1 calc R
C37 C 0.5329(5) 0.0713(5) 0.0072(8) 0.066(3) Uani 1 1 d .
H37A H 0.5677 0.0633 -0.0249 0.079 Uiso 1 1 calc R
H37B H 0.4901 0.0385 -0.0284 0.079 Uiso 1 1 calc R
C38 C 0.5478(6) 0.1392(5) -0.0174(9) 0.076(3) Uani 1 1 d .
H38A H 0.5953 0.1707 -0.0075 0.091 Uiso 1 1 calc R
H38B H 0.5343 0.1433 -0.1021 0.091 Uiso 1 1 calc R
O39 O -0.0260(3) 0.1573(5) 0.0696(5) 0.099(3) Uani 1 1 d .
C40 C -0.0556(5) 0.1674(7) 0.1668(9) 0.084(3) Uani 1 1 d .
H40A H -0.0371 0.2152 0.1793 0.100 Uiso 1 1 calc R
H40B H -0.0471 0.1492 0.2425 0.100 Uiso 1 1 calc R
C41 C -0.1276(5) 0.1357(8) 0.1461(10) 0.107(5) Uani 1 1 d .
H41A H -0.1451 0.1636 0.1767 0.129 Uiso 1 1 calc R
H41B H -0.1513 0.0922 0.1868 0.129 Uiso 1 1 calc R
C42 C -0.1325(5) 0.1293(6) 0.0070(10) 0.084(3) Uani 1 1 d .
H42A H -0.1753 0.0922 -0.0196 0.101 Uiso 1 1 calc R
H42B H -0.1253 0.1702 -0.0330 0.101 Uiso 1 1 calc R
C43 C -0.0771(5) 0.1164(6) -0.0195(9) 0.078(3) Uani 1 1 d .
H43A H -0.0914 0.0694 -0.0075 0.093 Uiso 1 1 calc R
H43B H -0.0611 0.1291 -0.1053 0.093 Uiso 1 1 calc R

loop_
_atom_site_aniso_label
_atom_site_aniso_U_11
_atom_site_aniso_U_22
_atom_site_aniso_U_33
_atom_site_aniso_U_23
_atom_site_aniso_U_13
_atom_site_aniso_U_12
C1 0.014(2) 0.019(2) 0.015(2) 0.0025(18) -0.0006(18) 0.007(2)
C2 0.018(2) 0.019(2) 0.008(2) 0.0037(17) 0.0047(17) 0.010(2)
C3 0.016(2) 0.021(3) 0.010(2) -0.0017(18) 0.0025(17) 0.007(2)
C4 0.022(3) 0.018(2) 0.007(2) -0.0027(17) -0.0002(17) 0.008(2)
C5 0.015(2) 0.023(3) 0.007(2) -0.0019(17) -0.0032(16) 0.008(2)
C6 0.022(3) 0.023(3) 0.007(2) -0.0025(17) -0.0030(17) 0.013(2)
O7 0.036(2) 0.0106(17) 0.0036(14) 0.0047(11) 0.0050(13) 0.0013(16)
O8 0.041(2) 0.0136(18) 0.0021(13) -0.0002(12) 0.0006(14) 0.0045(17)
C9 0.018(2) 0.016(2) 0.021(2) -0.0033(19) -0.0018(18) 0.009(2)
C10 0.019(3) 0.018(3) 0.021(2) -0.0004(19) -0.0061(19) 0.004(2)
C11 0.016(3) 0.020(3) 0.043(3) 0.003(2) -0.004(2) 0.008(2)
C12 0.019(3) 0.015(3) 0.039(3) -0.001(2) 0.005(2) 0.007(2)
C13 0.024(3) 0.016(3) 0.019(2) 0.0023(19) 0.0037(19) 0.010(2)
C14 0.016(2) 0.016(2) 0.011(2) 0.0067(17) 0.0052(17) 0.006(2)
O15 0.037(3) 0.044(3) 0.065(4) 0.010(3) -0.001(2) 0.029(2)
O16 0.031(3) 0.043(3) 0.064(4) -0.008(2) 0.005(2) 0.026(2)
C17 0.021(3) 0.016(2) 0.015(2) -0.0042(18) -0.0038(18) 0.008(2)
C18 0.020(2) 0.019(2) 0.006(2) -0.0026(16) 0.0019(17) 0.009(2)
C19 0.019(3) 0.020(3) 0.012(2) -0.0025(18) 0.0034(17) 0.010(2)
C20 0.010(2) 0.022(3) 0.013(2) 0.0014(18) -0.0058(17) 0.003(2)
C22 0.012(2) 0.014(2) 0.0065(19) 0.0032(16) -0.0010(16) 0.0025(19)
O23 0.023(2) 0.040(3) 0.019(2) -0.0008(17) 0.0085(15) 0.0095(19)
O24 0.0141(19) 0.037(2) 0.025(2) 0.0079(17) -0.0042(15) 0.0056(18)
C25 0.019(2) 0.014(2) 0.008(2) 0.0001(16) 0.0006(16) 0.009(2)
C26 0.020(3) 0.014(2) 0.012(2) -0.0040(17) -0.0064(18) 0.000(2)
C27 0.025(3) 0.017(2) 0.006(2) 0.0004(17) 0.0022(17) 0.012(2)
C28 0.021(3) 0.022(3) 0.0028(19) -0.0015(17) -0.0015(17) 0.002(2)
O29 0.095(4) 0.019(2) 0.040(3) 0.0004(19) 0.030(3) -0.016(3)
C30 0.078(6) 0.048(5) 0.032(4) 0.003(3) 0.008(4) 0.002(5)
C31 0.064(5) 0.028(4) 0.052(5) 0.001(3) 0.008(4) -0.007(4)
C32 0.049(4) 0.015(3) 0.071(5) -0.002(3) -0.019(3) 0.019(3)
C33 0.076(6) 0.027(3) 0.034(3) -0.012(3) -0.002(3) 0.007(4)
O34 0.204(9) 0.135(7) 0.061(4) 0.033(4) 0.040(5) 0.145(7)
C35 0.150(10) 0.074(6) 0.061(5) 0.007(5) 0.023(6) 0.087(7)
C36 0.167(13) 0.072(7) 0.073(6) 0.017(5) 0.016(7) 0.075(8)
C37 0.065(6) 0.079(7) 0.063(5) -0.013(5) -0.008(4) 0.044(5)
C38 0.116(9) 0.089(7) 0.068(6) 0.010(5) 0.017(6) 0.085(7)
O39 0.053(4) 0.197(9) 0.045(3) -0.039(4) -0.010(3) 0.061(5)
C40 0.056(5) 0.129(10) 0.079(6) 0.005(6) 0.020(5) 0.055(6)
C41 0.063(6) 0.205(15) 0.071(6) 0.002(8) 0.016(5) 0.080(9)
C42 0.067(7) 0.085(8) 0.082(6) 0.013(5) -0.019(5) 0.024(6)
C43 0.051(5) 0.096(8) 0.073(6) 0.007(5) 0.007(4) 0.026(5)

loop_
_atom_type_symbol
_atom_type_description
_atom_type_scat_dispersion_real
_atom_type_scat_dispersion_imag
_atom_type_scat_source
C C 0.0033 0.0016 'International Tables Vol C Tables 4.2.6.8 and 6.1.1.4'
H H 0.0000 0.0000 'International Tables Vol C Tables 4.2.6.8 and 6.1.1.4'
O O 0.0106 0.0060 'International Tables Vol C Tables 4.2.6.8 and 6.1.1.4'

loop_
_geom_angle_atom_site_label_1
_geom_angle_atom_site_label_2
_geom_angle_atom_site_label_3
_geom_angle
C2 C1 C6 119.8(4)
C2 C1 C25 126.4(4)
C6 C1 C25 113.8(4)
C1 C2 C3 119.9(4)
C1 C2 H2 120.1
C3 C2 H2 120.1
O7 C3 C2 119.9(4)
O7 C3 C4 119.1(4)
C2 C3 C4 121.0(4)
O8 C4 C5 124.0(4)
O8 C4 C3 117.6(4)
C5 C4 C3 118.4(4)
C6 C5 C4 120.5(4)
C6 C5 H5 119.8
C4 C5 H5 119.8
C5 C6 C1 120.4(4)
C5 C6 C27 126.3(4)
C1 C6 C27 113.3(4)
C3 O7 H7 109.5
C4 O8 H8 109.5
C10 C9 C14 119.7(4)
C10 C9 C25 125.5(4)
C14 C9 C25 114.8(4)
C9 C10 C11 119.9(5)
C9 C10 H10 120.1
C11 C10 H10 120.1
O15 C11 C10 124.7(5)
O15 C11 C12 115.8(5)
C10 C11 C12 119.5(5)
C13 C12 O16 118.7(5)
C13 C12 C11 120.0(5)
O16 C12 C11 121.3(5)
C12 C13 C14 120.5(4)
C12 C13 H13 119.7
C14 C13 H13 119.7
C13 C14 C9 120.4(4)
C13 C14 C27 125.8(4)
C9 C14 C27 113.8(4)
C11 O15 H15 109.5
C12 O16 H16 109.5
C18 C17 C22 120.2(4)
C18 C17 C25 124.5(4)
C22 C17 C25 115.3(4)
C17 C18 C19 119.2(4)
C17 C18 H18 120.4
C19 C18 H18 120.4
O23 C19 C20 117.2(4)
O23 C19 C18 122.9(4)
C20 C19 C18 120.0(4)
O24 C20 C21 119.2(4)
O24 C20 C19 120.1(4)
C21 C20 C19 120.7(4)
C22 C21 C20 119.9(4)
C22 C21 H21 120.0
C20 C21 H21 120.0
C21 C22 C17 120.0(4)
C21 C22 C27 126.7(4)
C17 C22 C27 113.3(4)
C19 O23 H23 109.5
C20 O24 H24 109.5
C26 C25 C9 115.7(4)
C26 C25 C17 114.6(4)
C9 C25 C17 104.6(4)
C26 C25 C1 112.9(4)
C9 C25 C1 104.3(4)
C17 C25 C1 103.4(4)
C25 C26 H26A 109.5
C25 C26 H26B 109.5
H26A C26 H26B 109.5
C25 C26 H26C 109.5
H26A C26 H26C 109.5
H26B C26 H26C 109.5
C22 C27 C28 113.9(4)
C22 C27 C14 105.2(4)
C28 C27 C14 114.4(4)
C22 C27 C6 105.3(4)
C28 C27 C6 112.7(4)
C14 C27 C6 104.4(4)
C27 C28 H28A 109.5
C27 C28 H28B 109.5
H28A C28 H28B 109.5
C27 C28 H28C 109.5
H28A C28 H28C 109.5
H28B C28 H28C 109.5
C30 O29 C33 109.3(5)
O29 C30 C31 102.3(6)
O29 C30 H30A 111.3
C31 C30 H30A 111.3
O29 C30 H30B 111.3
C31 C30 H30B 111.3
H30A C30 H30B 109.2
C32 C31 C30 108.5(6)
C32 C31 H31A 110.0
C30 C31 H31A 110.0
C32 C31 H31B 110.0
C30 C31 H31B 110.0
H31A C31 H31B 108.4
C31 C32 C33 100.9(6)
C31 C32 H32A 111.6
C33 C32 H32A 111.6
C31 C32 H32B 111.6
C33 C32 H32B 111.6
H32A C32 H32B 109.4
O29 C33 C32 106.0(6)
O29 C33 H33A 110.5
C32 C33 H33A 110.5
O29 C33 H33B 110.5
C32 C33 H33B 110.5
H33A C33 H33B 108.7
C35 O34 C38 107.7(7)
O34 C35 C36 113.0(8)
O34 C35 H35A 109.0
C36 C35 H35A 109.0
O34 C35 H35B 109.0
C36 C35 H35B 109.0
H35A C35 H35B 107.8
C35 C36 C37 98.0(8)
C35 C36 H36A 112.2
C37 C36 H36A 112.2
C35 C36 H36B 112.2
C37 C36 H36B 112.2
H36A C36 H36B 109.8
C38 C37 C36 100.4(7)
C38 C37 H37A 111.7
C36 C37 H37A 111.7
C38 C37 H37B 111.7
C36 C37 H37B 111.7
H37A C37 H37B 109.5
O34 C38 C37 104.2(8)
O34 C38 H38A 110.9
C37 C38 H38A 110.9
O34 C38 H38B 110.9
C37 C38 H38B 110.9
H38A C38 H38B 108.9
C40 O39 C43 107.6(7)
O39 C40 C41 110.7(9)
O39 C40 H40A 109.5
C41 C40 H40A 109.5
O39 C40 H40B 109.5
C41 C40 H40B 109.5
H40A C40 H40B 108.1
C40 C41 C42 102.2(8)
C40 C41 H41A 111.3
C42 C41 H41A 111.3
C40 C41 H41B 111.3
C42 C41 H41B 111.3
H41A C41 H41B 109.2
C43 C42 C41 100.3(8)
C43 C42 H42A 111.7
C41 C42 H42A 111.7
C43 C42 H42B 111.7
C41 C42 H42B 111.7
H42A C42 H42B 109.5
O39 C43 C42 104.6(8)
O39 C43 H43A 110.8
C42 C43 H43A 110.8
O39 C43 H43B 110.8
C42 C43 H43B 110.8
H43A C43 H43B 108.9

loop_
_geom_bond_atom_site_label_1
_geom_bond_atom_site_label_2
_geom_bond_distance
C1 C2 1.377(7)
C1 C6 1.411(6)
C1 C25 1.554(7)
C2 C3 1.383(7)
C2 H2 0.9500
C3 O7 1.371(6)
C3 C4 1.416(6)
C4 O8 1.344(6)
C4 C5 1.393(6)
C5 C6 1.378(7)
C5 H5 0.9500
C6 C27 1.548(7)
O7 H7 0.8400
O8 H8 0.8400
C9 C10 1.387(7)
C9 C14 1.391(6)
C9 C25 1.527(7)
C10 C11 1.397(8)
C10 H10 0.9500
C11 O15 1.354(7)
C11 C12 1.403(7)
C12 C13 1.371(7)
C12 O16 1.381(7)
C13 C14 1.378(7)
C13 H13 0.9500
C14 C27 1.536(6)
O15 H15 0.8400
O16 H16 0.8400
C17 C18 1.396(7)
C17 C22 1.396(6)
C17 C25 1.534(7)
C18 C19 1.394(7)
C18 H18 0.9500
C19 O23 1.372(6)
C19 C20 1.385(6)
C20 O24 1.368(6)
C20 C21 1.383(6)
C21 C22 1.380(6)
C21 H21 0.9500
C22 C27 1.521(6)
O23 H23 0.8400
O24 H24 0.8400
C25 C26 1.508(7)
C26 H26A 0.9800
C26 H26B 0.9800
C26 H26C 0.9800
C27 C28 1.531(6)
C28 H28A 0.9800
C28 H28B 0.9800
C28 H28C 0.9800
O29 C30 1.430(8)
O29 C33 1.432(8)
C30 C31 1.532(11)
C30 H30A 0.9900
C30 H30B 0.9900
C31 C32 1.415(10)
C31 H31A 0.9900
C31 H31B 0.9900
C32 C33 1.486(11)
C32 H32A 0.9900
C32 H32B 0.9900
C33 H33A 0.9900
C33 H33B 0.9900
O34 C35 1.389(10)
O34 C38 1.446(11)
C35 C36 1.441(15)
C35 H35A 0.9900
C35 H35B 0.9900
C36 C37 1.630(15)
C36 H36A 0.9900
C36 H36B 0.9900
C37 C38 1.479(13)
C37 H37A 0.9900
C37 H37B 0.9900
C38 H38A 0.9900
C38 H38B 0.9900
O39 C40 1.347(10)
O39 C43 1.462(11)
C40 C41 1.487(15)
C40 H40A 0.9900
C40 H40B 0.9900
C41 C42 1.511(15)
C41 H41A 0.9900
C41 H41B 0.9900
C42 C43 1.505(16)
C42 H42A 0.9900
C42 H42B 0.9900
C43 H43A 0.9900
C43 H43B 0.9900

loop_
_geom_hbond_atom_site_label_D
_geom_hbond_atom_site_label_H
_geom_hbond_atom_site_label_A
_geom_hbond_distance_DH
_geom_hbond_distance_HA
_geom_hbond_distance_DA
_geom_hbond_angle_DHA
_geom_hbond_site_symmetry_A
O7 H7 O29 0.84 1.87 2.633(5) 149.7 .
O7 H7 O8 0.84 2.27 2.705(4) 112.9 .
O8 H8 O7 0.84 1.91 2.716(4) 159.5 6_664
O15 H15 O16 0.84 1.88 2.713(7) 174.5 5
O16 H16 O15 0.84 2.28 2.711(7) 112.3 .
O16 H16 O34 0.84 1.84 2.576(8) 145.3 .
O23 H23 O24 0.84 1.88 2.722(5) 178.5 4
O24 H24 O23 0.84 2.29 2.698(5) 110.2 .
O24 H24 O39 0.84 1.83 2.597(7) 150.2 .
